data_2240800
loop_
_publ_author_name
'Selvanayagam, S.'
'Sridhar, B.'
'Kathiravan, S.'
'Raghunathan, R.'

_publ_section_title
;
 Crystal structure of methyl
 (2<i>Z</i>)-3-(4-chlorophenyl)-2-[(3-methyl-1<i>H</i>-indol-1-yl)methyl]prop-2-enoate
;
_journal_coeditor_code SU5135
_journal_issue 6
_journal_name_full 'Acta Crystallographica Section E'
_journal_page_first 720
_journal_page_last 722
_journal_paper_doi 10.1107/S2056989015010002
_journal_volume 71
_journal_year 2015
_chemical_formula_iupac 'C20 H18 Cl N O2'
_chemical_formula_moiety 'C20 H18 Cl N O2'
_chemical_formula_sum 'C20 H18 Cl N O2'
_chemical_formula_weight 339.80
_chemical_name_systematic
;Methyl
(2<i>Z</i>)-3-(4-chlorophenyl)-2-[(3-methyl-1<i>H</i>-indol-1-yl)methyl]prop-2-enoate
;
_space_group_crystal_system monoclinic
_space_group_IT_number 14
_space_group_name_Hall '-P 2yn'
_space_group_name_H-M_alt 'P 1 21/n 1'
_symmetry_space_group_name_Hall '-P 2yn'
_symmetry_space_group_name_H-M 'P 1 21/n 1'
_atom_sites_solution_hydrogens geom
_audit_creation_method SHELXL-2013
_cell_angle_alpha 90
_cell_angle_beta 94.7870(10)
_cell_angle_gamma 90
_cell_formula_units_Z 4
_cell_length_a 9.5867(5)
_cell_length_b 15.9077(8)
_cell_length_c 10.8902(6)
_cell_measurement_reflns_used 12437
_cell_measurement_temperature 292(2)
_cell_measurement_theta_max 27.7
_cell_measurement_theta_min 2.3
_cell_volume 1654.99(15)
_computing_cell_refinement
;
SAINT (Bruker, 2001)
;
_computing_data_collection
;
SMART (Bruker, 2001)
;
_computing_data_reduction
;
SAINT (Bruker, 2001)
;
_computing_molecular_graphics
;
ORTEP-3 for Windows (Farrugia, 2012) and PLATON (Spek, 2009)
;
_computing_publication_material
;
SHELXL2013 (Sheldrick, 2008) and PLATON (Spek, 2009)
;
_computing_structure_refinement
;
SHELXL2013 (Sheldrick, 2015)
;
_computing_structure_solution
;
SHELXS1997 (Sheldrick, 2008)
;
_diffrn_ambient_temperature 292(2)
_diffrn_measured_fraction_theta_full 1.000
_diffrn_measured_fraction_theta_max 0.988
_diffrn_measurement_device_type 'Bruker SMART APEX CCD area-detector'
_diffrn_measurement_method '\w scans'
_diffrn_radiation_source 'fine-focus sealed tube'
_diffrn_radiation_type MoK\a
_diffrn_radiation_wavelength 0.71073
_diffrn_reflns_av_R_equivalents 0.0261
_diffrn_reflns_limit_h_max 12
_diffrn_reflns_limit_h_min -12
_diffrn_reflns_limit_k_max 20
_diffrn_reflns_limit_k_min -20
_diffrn_reflns_limit_l_max 14
_diffrn_reflns_limit_l_min -14
_diffrn_reflns_number 19078
_diffrn_reflns_theta_full 25.242
_diffrn_reflns_theta_max 28.011
_diffrn_reflns_theta_min 2.272
_exptl_absorpt_coefficient_mu 0.243
_exptl_absorpt_correction_type none
_exptl_crystal_colour Colourless
_exptl_crystal_density_diffrn 1.364
_exptl_crystal_density_method 'not measured'
_exptl_crystal_description Block
_exptl_crystal_F_000 712
_exptl_crystal_size_max 0.20
_exptl_crystal_size_mid 0.18
_exptl_crystal_size_min 0.16
_refine_diff_density_max 0.302
_refine_diff_density_min -0.232
_refine_ls_extinction_method none
_refine_ls_goodness_of_fit_ref 1.022
_refine_ls_hydrogen_treatment constr
_refine_ls_matrix_type full
_refine_ls_number_parameters 219
_refine_ls_number_reflns 3944
_refine_ls_number_restraints 0
_refine_ls_restrained_S_all 1.022
_refine_ls_R_factor_all 0.0535
_refine_ls_R_factor_gt 0.0444
_refine_ls_shift/su_max 0.002
_refine_ls_shift/su_mean 0.000
_refine_ls_structure_factor_coef Fsqd
_refine_ls_weighting_details
;
 w=1/[\s^2^(Fo^2^)+(0.0722P)^2^+0.3404P]
 where P=(Fo^2^+2Fc^2^)/3
;
_refine_ls_weighting_scheme calc
_refine_ls_wR_factor_gt 0.1184
_refine_ls_wR_factor_ref 0.1266
_reflns_number_gt 3313
_reflns_number_total 3944
_reflns_threshold_expression I>2\s(I)
_cod_data_source_file su5135sup1.cif
_cod_data_source_block I
_cod_database_code 2240800
_shelx_space_group_comment
;
The symmetry employed for this shelxl refinement is uniquely defined
by the following loop, which should always be used as a source of
symmetry information in preference to the above space-group names.
They are only intended as comments.
;
_shelxl_version_number 20.13

loop_
_space_group_symop_operation_xyz
'x, y, z'
'-x+1/2, y+1/2, -z+1/2'
'-x, -y, -z'
'x-1/2, -y-1/2, z-1/2'

loop_
_atom_site_type_symbol
_atom_site_label
_atom_site_fract_x
_atom_site_fract_y
_atom_site_fract_z
_atom_site_U_iso_or_equiv
_atom_site_adp_type
_atom_site_calc_flag
_atom_site_occupancy
Cl Cl1 0.85221(5) 1.06092(3) 0.06559(4) 0.05976(16) Uani d 1
O O1 0.23237(16) 0.66473(11) -0.05769(11) 0.0775(4) Uani d 1
O O2 0.21544(12) 0.62293(7) 0.13579(10) 0.0524(3) Uani d 1
N N1 0.32743(12) 0.78373(7) 0.30864(10) 0.0366(3) Uani d 1
C C1 0.32983(13) 0.78740(8) 0.43477(12) 0.0333(3) Uani d 1
C C2 0.40942(15) 0.74169(9) 0.52459(13) 0.0405(3) Uani d 1
H H2 0.4756 0.7027 0.5035 0.049 Uiso calc 1
C C3 0.38621(16) 0.75652(10) 0.64588(13) 0.0472(4) Uani d 1
H H3 0.4365 0.7262 0.7077 0.057 Uiso calc 1
C C4 0.28848(17) 0.81630(11) 0.67783(13) 0.0487(4) Uani d 1
H H4 0.2759 0.8254 0.7605 0.058 Uiso calc 1
C C5 0.21077(15) 0.86187(9) 0.58952(13) 0.0421(3) Uani d 1
H H5 0.1468 0.9018 0.6120 0.051 Uiso calc 1
C C6 0.22927(13) 0.84726(8) 0.46513(12) 0.0341(3) Uani d 1
C C7 0.16518(14) 0.87978(9) 0.35139(13) 0.0384(3) Uani d 1
C C8 0.22748(14) 0.83989(9) 0.25968(13) 0.0390(3) Uani d 1
H H8 0.2059 0.8491 0.1759 0.047 Uiso calc 1
C C9 0.05055(18) 0.94375(11) 0.33648(17) 0.0551(4) Uani d 1
H H9A 0.0297 0.9559 0.2506 0.083 Uiso calc 1
H H9B 0.0800 0.9943 0.3792 0.083 Uiso calc 1
H H9C -0.0316 0.9221 0.3701 0.083 Uiso calc 1
C C10 0.41548(15) 0.72823(9) 0.24128(12) 0.0391(3) Uani d 1
H H10A 0.4063 0.6711 0.2708 0.047 Uiso calc 1
H H10B 0.5126 0.7449 0.2578 0.047 Uiso calc 1
C C11 0.37749(15) 0.73022(9) 0.10415(12) 0.0395(3) Uani d 1
C C12 0.26941(16) 0.67031(10) 0.05008(14) 0.0457(3) Uani d 1
C C13 0.1091(2) 0.56359(11) 0.0915(2) 0.0622(5) Uani d 1
H H13A 0.0294 0.5934 0.0543 0.093 Uiso calc 1
H H13B 0.0815 0.5306 0.1592 0.093 Uiso calc 1
H H13C 0.1457 0.5272 0.0316 0.093 Uiso calc 1
C C14 0.43561(15) 0.78067(10) 0.02431(13) 0.0427(3) Uani d 1
H H14 0.4052 0.7706 -0.0577 0.051 Uiso calc 1
C C15 0.53784(15) 0.84850(9) 0.04181(13) 0.0418(3) Uani d 1
C C16 0.57356(18) 0.89031(11) 0.15350(14) 0.0499(4) Uani d 1
H H16 0.5315 0.8742 0.2238 0.060 Uiso calc 1
C C17 0.66983(18) 0.95481(11) 0.16082(15) 0.0516(4) Uani d 1
H H17 0.6930 0.9818 0.2355 0.062 Uiso calc 1
C C18 0.73146(16) 0.97890(9) 0.05648(14) 0.0447(3) Uani d 1
C C19 0.69899(19) 0.93986(11) -0.05510(15) 0.0521(4) Uani d 1
H H19 0.7414 0.9567 -0.1248 0.063 Uiso calc 1
C C20 0.60262(18) 0.87549(11) -0.06176(14) 0.0495(4) Uani d 1
H H20 0.5800 0.8492 -0.1371 0.059 Uiso calc 1

loop_
_atom_site_aniso_label
_atom_site_aniso_U_11
_atom_site_aniso_U_22
_atom_site_aniso_U_33
_atom_site_aniso_U_12
_atom_site_aniso_U_13
_atom_site_aniso_U_23
Cl1 0.0659(3) 0.0532(3) 0.0606(3) -0.00944(19) 0.0072(2) 0.00371(18)
O1 0.0809(9) 0.1119(12) 0.0386(7) -0.0357(9) -0.0008(6) -0.0147(7)
O2 0.0572(7) 0.0500(6) 0.0490(6) -0.0075(5) -0.0016(5) -0.0016(5)
N1 0.0384(6) 0.0420(6) 0.0293(5) 0.0067(5) 0.0016(4) -0.0017(4)
C1 0.0341(6) 0.0353(6) 0.0304(6) -0.0008(5) 0.0024(5) -0.0030(5)
C2 0.0428(7) 0.0411(7) 0.0371(7) 0.0080(6) -0.0005(6) -0.0006(6)
C3 0.0524(9) 0.0538(9) 0.0341(7) 0.0067(7) -0.0031(6) 0.0035(6)
C4 0.0528(9) 0.0641(10) 0.0292(7) 0.0029(7) 0.0041(6) -0.0049(6)
C5 0.0407(7) 0.0468(8) 0.0394(7) 0.0032(6) 0.0070(6) -0.0069(6)
C6 0.0328(6) 0.0344(6) 0.0351(7) -0.0016(5) 0.0025(5) -0.0014(5)
C7 0.0360(7) 0.0397(7) 0.0390(7) 0.0028(5) 0.0013(5) 0.0002(6)
C8 0.0391(7) 0.0446(7) 0.0324(7) 0.0043(6) -0.0010(5) 0.0031(5)
C9 0.0504(9) 0.0552(10) 0.0591(10) 0.0181(7) 0.0013(7) 0.0038(8)
C10 0.0403(7) 0.0446(7) 0.0321(7) 0.0069(6) 0.0016(5) -0.0041(5)
C11 0.0400(7) 0.0478(8) 0.0306(7) 0.0066(6) 0.0019(5) -0.0069(6)
C12 0.0450(8) 0.0538(9) 0.0384(8) 0.0033(7) 0.0034(6) -0.0098(6)
C13 0.0606(11) 0.0505(9) 0.0739(12) -0.0092(8) -0.0043(9) -0.0039(8)
C14 0.0433(8) 0.0540(8) 0.0305(7) 0.0056(6) 0.0007(6) -0.0064(6)
C15 0.0441(8) 0.0463(8) 0.0349(7) 0.0072(6) 0.0024(6) -0.0006(6)
C16 0.0583(9) 0.0570(9) 0.0357(8) -0.0043(7) 0.0108(7) -0.0050(7)
C17 0.0602(10) 0.0545(9) 0.0406(8) -0.0044(7) 0.0075(7) -0.0088(7)
C18 0.0456(8) 0.0406(8) 0.0476(8) 0.0049(6) 0.0024(6) 0.0041(6)
C19 0.0626(10) 0.0563(10) 0.0384(8) -0.0001(7) 0.0095(7) 0.0067(7)
C20 0.0606(9) 0.0555(9) 0.0319(7) -0.0002(7) 0.0015(6) -0.0003(6)

loop_
_atom_type_symbol
_atom_type_description
_atom_type_scat_dispersion_real
_atom_type_scat_dispersion_imag
_atom_type_scat_source
C C 0.0033 0.0016 'International Tables Vol C Tables 4.2.6.8 and 6.1.1.4'
H H 0.0000 0.0000 'International Tables Vol C Tables 4.2.6.8 and 6.1.1.4'
N N 0.0061 0.0033 'International Tables Vol C Tables 4.2.6.8 and 6.1.1.4'
O O 0.0106 0.0060 'International Tables Vol C Tables 4.2.6.8 and 6.1.1.4'
Cl Cl 0.1484 0.1585 'International Tables Vol C Tables 4.2.6.8 and 6.1.1.4'

loop_
_geom_angle_atom_site_label_1
_geom_angle_atom_site_label_2
_geom_angle_atom_site_label_3
_geom_angle
C12 O2 C13 116.06(13)
C1 N1 C8 108.14(11)
C1 N1 C10 124.46(11)
C8 N1 C10 127.39(11)
N1 C1 C2 129.96(12)
N1 C1 C6 107.92(11)
C2 C1 C6 122.09(12)
C3 C2 C1 117.42(13)
C3 C2 H2 121.3
C1 C2 H2 121.3
C2 C3 C4 121.32(14)
C2 C3 H3 119.3
C4 C3 H3 119.3
C5 C4 C3 121.33(13)
C5 C4 H4 119.3
C3 C4 H4 119.3
C4 C5 C6 119.00(13)
C4 C5 H5 120.5
C6 C5 H5 120.5
C5 C6 C1 118.81(12)
C5 C6 C7 134.17(13)
C1 C6 C7 107.01(11)
C8 C7 C6 106.44(12)
C8 C7 C9 126.87(14)
C6 C7 C9 126.68(13)
C7 C8 N1 110.49(12)
C7 C8 H8 124.8
N1 C8 H8 124.8
C7 C9 H9A 109.5
C7 C9 H9B 109.5
H9A C9 H9B 109.5
C7 C9 H9C 109.5
H9A C9 H9C 109.5
H9B C9 H9C 109.5
N1 C10 C11 112.50(11)
N1 C10 H10A 109.1
C11 C10 H10A 109.1
N1 C10 H10B 109.1
C11 C10 H10B 109.1
H10A C10 H10B 107.8
C14 C11 C12 116.07(13)
C14 C11 C10 125.23(13)
C12 C11 C10 118.67(13)
O1 C12 O2 122.72(15)
O1 C12 C11 124.88(16)
O2 C12 C11 112.39(12)
O2 C13 H13A 109.5
O2 C13 H13B 109.5
H13A C13 H13B 109.5
O2 C13 H13C 109.5
H13A C13 H13C 109.5
H13B C13 H13C 109.5
C11 C14 C15 132.06(13)
C11 C14 H14 114.0
C15 C14 H14 114.0
C20 C15 C16 117.42(15)
C20 C15 C14 117.37(13)
C16 C15 C14 125.19(14)
C17 C16 C15 121.12(15)
C17 C16 H16 119.4
C15 C16 H16 119.4
C18 C17 C16 119.37(15)
C18 C17 H17 120.3
C16 C17 H17 120.3
C19 C18 C17 121.42(15)
C19 C18 Cl1 119.23(12)
C17 C18 Cl1 119.34(12)
C18 C19 C20 118.89(15)
C18 C19 H19 120.6
C20 C19 H19 120.6
C19 C20 C15 121.77(15)
C19 C20 H20 119.1
C15 C20 H20 119.1

loop_
_geom_bond_atom_site_label_1
_geom_bond_atom_site_label_2
_geom_bond_distance
Cl1 C18 1.7417(16)
O1 C12 1.2007(19)
O2 C12 1.3370(19)
O2 C13 1.442(2)
N1 C1 1.3731(16)
N1 C8 1.3839(17)
N1 C10 1.4607(17)
C1 C2 1.3940(19)
C1 C6 1.4138(18)
C2 C3 1.378(2)
C2 H2 0.9300
C3 C4 1.399(2)
C3 H3 0.9300
C4 C5 1.373(2)
C4 H4 0.9300
C5 C6 1.4001(19)
C5 H5 0.9300
C6 C7 1.4327(19)
C7 C8 1.363(2)
C7 C9 1.497(2)
C8 H8 0.9300
C9 H9A 0.9600
C9 H9B 0.9600
C9 H9C 0.9600
C10 C11 1.5077(18)
C10 H10A 0.9700
C10 H10B 0.9700
C11 C14 1.338(2)
C11 C12 1.492(2)
C13 H13A 0.9600
C13 H13B 0.9600
C13 H13C 0.9600
C14 C15 1.460(2)
C14 H14 0.9300
C15 C20 1.400(2)
C15 C16 1.403(2)
C16 C17 1.378(2)
C16 H16 0.9300
C17 C18 1.378(2)
C17 H17 0.9300
C18 C19 1.377(2)
C19 C20 1.377(2)
C19 H19 0.9300
C20 H20 0.9300

loop_
_geom_hbond_atom_site_label_D
_geom_hbond_atom_site_label_H
_geom_hbond_atom_site_label_A
_geom_hbond_site_symmetry_A
_geom_hbond_distance_DH
_geom_hbond_distance_HA
_geom_hbond_distance_DA
_geom_hbond_angle_DHA
C13 H13A Cg 4_555 0.96 2.69 3.581(2) 154

loop_
_geom_torsion_atom_site_label_1
_geom_torsion_atom_site_label_2
_geom_torsion_atom_site_label_3
_geom_torsion_atom_site_label_4
_geom_torsion
C8 N1 C1 C2 178.13(14)
C10 N1 C1 C2 -1.0(2)
C8 N1 C1 C6 -0.08(15)
C10 N1 C1 C6 -179.21(12)
N1 C1 C2 C3 -177.65(14)
C6 C1 C2 C3 0.3(2)
C1 C2 C3 C4 -1.2(2)
C2 C3 C4 C5 0.7(3)
C3 C4 C5 C6 0.7(2)
C4 C5 C6 C1 -1.5(2)
C4 C5 C6 C7 177.51(15)
N1 C1 C6 C5 179.37(12)
C2 C1 C6 C5 1.0(2)
N1 C1 C6 C7 0.14(15)
C2 C1 C6 C7 -178.25(13)
C5 C6 C7 C8 -179.20(15)
C1 C6 C7 C8 -0.14(15)
C5 C6 C7 C9 -0.3(3)
C1 C6 C7 C9 178.81(15)
C6 C7 C8 N1 0.09(16)
C9 C7 C8 N1 -178.86(14)
C1 N1 C8 C7 0.00(16)
C10 N1 C8 C7 179.09(13)
C1 N1 C10 C11 172.92(13)
C8 N1 C10 C11 -6.0(2)
N1 C10 C11 C14 92.47(17)
N1 C10 C11 C12 -89.24(16)
C13 O2 C12 O1 0.2(2)
C13 O2 C12 C11 179.53(13)
C14 C11 C12 O1 0.0(2)
C10 C11 C12 O1 -178.46(16)
C14 C11 C12 O2 -179.30(13)
C10 C11 C12 O2 2.25(19)
C12 C11 C14 C15 176.82(14)
C10 C11 C14 C15 -4.9(3)
C11 C14 C15 C20 164.77(16)
C11 C14 C15 C16 -17.0(3)
C20 C15 C16 C17 -0.7(2)
C14 C15 C16 C17 -178.87(15)
C15 C16 C17 C18 0.3(3)
C16 C17 C18 C19 0.0(3)
C16 C17 C18 Cl1 179.55(13)
C17 C18 C19 C20 0.1(3)
Cl1 C18 C19 C20 -179.51(13)
C18 C19 C20 C15 -0.4(3)
C16 C15 C20 C19 0.7(2)
C14 C15 C20 C19 179.06(15)

_cod_database_fobs_code 2240800
